data_7036739
loop_
_publ_author_name
'Ong, Yih Ching'
'Blair, Victoria L.'
'Kedzierski, Lukasz'
'Tuck, Kellie L.'
'Andrews, Philip C.'

_publ_section_title
;
 Stability and toxicity of tris-tolyl bismuth(v) dicarboxylates and their
 biological activity towards Leishmania major.
;
_journal_issue 41
_journal_name_full 'Dalton transactions (Cambridge, England : 2003)'
_journal_page_first 18215
_journal_page_last 18226
_journal_paper_doi 10.1039/c5dt03335g
_journal_volume 44
_journal_year 2015
_chemical_formula_moiety 'C39 H39 Bi O6'
_chemical_formula_sum 'C39 H39 Bi O6'
_chemical_formula_weight 812.68
_chemical_name_systematic
; 
 ? 
;
_space_group_IT_number 19
_symmetry_cell_setting orthorhombic
_symmetry_space_group_name_Hall 'P 2ac 2ab'
_symmetry_space_group_name_H-M 'P 21 21 21'
_atom_sites_solution_hydrogens geom
_atom_sites_solution_primary direct
_atom_sites_solution_secondary difmap
_audit_creation_method SHELXL-97
_audit_update_record
;
2015-09-24 deposited with the CCDC.
2015-09-24 downloaded from the CCDC.
;
_cell_angle_alpha 90.00
_cell_angle_beta 90.00
_cell_angle_gamma 90.00
_cell_formula_units_Z 4
_cell_length_a 9.1878(4)
_cell_length_b 18.7150(10)
_cell_length_c 19.9856(10)
_cell_measurement_reflns_used 5462
_cell_measurement_temperature 123(2)
_cell_measurement_theta_max 32.3315
_cell_measurement_theta_min 2.2122
_cell_volume 3436.5(3)
_computing_cell_refinement
;
CrysAlisPro, Oxford Diffraction Ltd.,
Version 1.171.35.15 (release 03-08-2011 CrysAlis171 .NET)
(compiled Aug  3 2011,13:03:54)
;
_computing_data_collection
;
CrysAlisPro, Oxford Diffraction Ltd.,
Version 1.171.35.15 (release 03-08-2011 CrysAlis171 .NET)
(compiled Aug  3 2011,13:03:54)
;
_computing_data_reduction
;
CrysAlisPro, Oxford Diffraction Ltd.,
Version 1.171.35.15 (release 03-08-2011 CrysAlis171 .NET)
(compiled Aug  3 2011,13:03:54)
;
_computing_molecular_graphics 'X-Seed (Barbour, 1999)'
_computing_publication_material 'CIFTAB (Sheldrick, 1997)'
_computing_structure_refinement 'SHELXL-97 (Sheldrick, 2008)'
_computing_structure_solution 'SHELXS-97 (Sheldrick, 2008)'
_diffrn_ambient_temperature 123(2)
_diffrn_detector_area_resol_mean 10.3389
_diffrn_measured_fraction_theta_full 0.999
_diffrn_measured_fraction_theta_max 0.917
_diffrn_measurement_device_type 'Xcalibur, Ruby, Gemini ultra'
_diffrn_radiation_monochromator graphite
_diffrn_radiation_source 'Enhance (Mo) X-ray Source'
_diffrn_radiation_type MoK\a
_diffrn_radiation_wavelength 0.7107
_diffrn_reflns_av_R_equivalents 0.0421
_diffrn_reflns_av_sigmaI/netI 0.0717
_diffrn_reflns_limit_h_max 12
_diffrn_reflns_limit_h_min -13
_diffrn_reflns_limit_k_max 25
_diffrn_reflns_limit_k_min -26
_diffrn_reflns_limit_l_max 24
_diffrn_reflns_limit_l_min -28
_diffrn_reflns_number 20817
_diffrn_reflns_theta_full 25.00
_diffrn_reflns_theta_max 32.3315
_diffrn_reflns_theta_min 2.2122
_exptl_absorpt_coefficient_mu 5.176
_exptl_absorpt_correction_T_max 0.6256
_exptl_absorpt_correction_T_min 0.3058
_exptl_absorpt_correction_type analytical
_exptl_absorpt_process_details
;
CrysAlisPro, Agilent Technologies,
Version 1.171.35.15 (release 03-08-2011 CrysAlis171 .NET)
(compiled Aug  3 2011,13:03:54)
Analytical numeric absorption correction using a multifaceted crystal
model based on expressions derived by R.C. Clark & J.S. Reid.
(Clark, R. C. & Reid, J. S. (1995). Acta Cryst. A51, 887-897)
;
_exptl_crystal_colour colourless
_exptl_crystal_density_diffrn 1.571
_exptl_crystal_density_method 'not measured'
_exptl_crystal_description cubic
_exptl_crystal_F_000 1616
_exptl_crystal_size_max 0.35
_exptl_crystal_size_mid 0.07
_exptl_crystal_size_min 0.07
_refine_diff_density_max 2.780
_refine_diff_density_min -1.248
_refine_diff_density_rms 0.147
_refine_ls_abs_structure_details 'Flack H D (1983), Acta Cryst. A39, 876-881'
_refine_ls_abs_structure_Flack -0.047(5)
_refine_ls_extinction_method none
_refine_ls_goodness_of_fit_ref 1.023
_refine_ls_hydrogen_treatment constr
_refine_ls_matrix_type full
_refine_ls_number_parameters 420
_refine_ls_number_reflns 10969
_refine_ls_number_restraints 0
_refine_ls_restrained_S_all 1.023
_refine_ls_R_factor_all 0.0482
_refine_ls_R_factor_gt 0.0373
_refine_ls_shift/su_max 0.002
_refine_ls_shift/su_mean 0.000
_refine_ls_structure_factor_coef Fsqd
_refine_ls_weighting_details 'calc w=1/[\s^2^(Fo^2^)+(0.0170P)^2^+0.0000P] where P=(Fo^2^+2Fc^2^)/3'
_refine_ls_weighting_scheme calc
_refine_ls_wR_factor_gt 0.0639
_refine_ls_wR_factor_ref 0.0685
_reflns_number_gt 9720
_reflns_number_total 10969
_reflns_threshold_expression >2sigma(I)
_cod_data_source_file c5dt03335g2.cif
_cod_data_source_block yo_08
_cod_depositor_comments
;
The following automatic conversions were performed:

'_symmetry_cell_setting' value 'Orthorhombic' changed to
'orthorhombic' according to
/usr/data/users/saulius/crontab/automatic-downloads/rss-feeds/RSC/lib/dictionaries/cif_core.dic
dictionary named 'cif_core.dic' version 2.4.2 from 2011-04-26.

'_exptl_absorpt_correction_type' value 'Analytical' changed to
'analytical' according to
/usr/data/users/saulius/crontab/automatic-downloads/rss-feeds/RSC/lib/dictionaries/cif_core.dic
dictionary named 'cif_core.dic' version 2.4.2 from 2011-04-26.

Automatic conversion script
Id: cif_fix_values 3271 2015-04-21 07:52:19Z andrius 

 Adding full bibliography for 7036737--7036747.cif.
;
_cod_original_sg_symbol_H-M P212121
_cod_database_code 7036739

loop_
_symmetry_equiv_pos_as_xyz
'x, y, z'
'-x+1/2, -y, z+1/2'
'x+1/2, -y+1/2, -z'
'-x, y+1/2, -z+1/2'

loop_
_atom_site_label
_atom_site_type_symbol
_atom_site_fract_x
_atom_site_fract_y
_atom_site_fract_z
_atom_site_U_iso_or_equiv
_atom_site_adp_type
_atom_site_occupancy
_atom_site_symmetry_multiplicity
_atom_site_calc_flag
_atom_site_refinement_flags
Bi1 Bi 0.527952(16) 0.532468(8) 0.778474(8) 0.01343(4) Uani 1 1 d .
C8 C 0.3067(4) 0.5390(3) 0.8206(2) 0.0157(8) Uani 1 1 d .
C11 C 0.0325(5) 0.5405(3) 0.8753(2) 0.0271(10) Uani 1 1 d .
H11 H -0.0614 0.5407 0.8951 0.033 Uiso 1 1 calc R
C9 C 0.2333(4) 0.6030(2) 0.8252(2) 0.0167(9) Uani 1 1 d .
H9 H 0.2771 0.6459 0.8097 0.020 Uiso 1 1 calc R
C10 C 0.0939(5) 0.6042(3) 0.8529(2) 0.0220(10) Uani 1 1 d .
C13 C 0.2464(5) 0.4749(3) 0.8407(2) 0.0234(10) Uani 1 1 d .
H13 H 0.2975 0.4311 0.8356 0.028 Uiso 1 1 calc R
C12 C 0.1076(5) 0.4768(3) 0.8687(3) 0.0298(12) Uani 1 1 d .
H12 H 0.0638 0.4337 0.8836 0.036 Uiso 1 1 calc R
O5 O 0.4307(3) 0.49242(15) 0.67899(16) 0.0198(7) Uani 1 1 d .
O4 O 0.3759(3) 0.60768(17) 0.68368(16) 0.0213(7) Uani 1 1 d .
C32 C 0.2666(4) 0.5399(3) 0.5970(2) 0.0208(9) Uani 1 1 d .
C31 C 0.3639(4) 0.5485(2) 0.6570(2) 0.0188(9) Uani 1 1 d .
C15 C 0.5990(4) 0.4206(2) 0.7943(2) 0.0164(9) Uani 1 1 d .
C20 C 0.5593(5) 0.3684(2) 0.7475(3) 0.0246(11) Uani 1 1 d .
H20 H 0.5048 0.3812 0.7089 0.029 Uiso 1 1 calc R
C16 C 0.6778(5) 0.4008(2) 0.8510(2) 0.0202(9) Uani 1 1 d .
H16 H 0.7055 0.4362 0.8826 0.024 Uiso 1 1 calc R
C14 C 0.0101(5) 0.6736(3) 0.8568(3) 0.0348(13) Uani 1 1 d .
H14A H 0.0717 0.7128 0.8410 0.052 Uiso 1 1 calc R
H14B H -0.0188 0.6825 0.9032 0.052 Uiso 1 1 calc R
H14C H -0.0770 0.6703 0.8286 0.052 Uiso 1 1 calc R
O1 O 0.5391(3) 0.65997(14) 0.83991(16) 0.0194(6) Uani 1 1 d .
O2 O 0.6371(3) 0.56085(16) 0.87910(16) 0.0174(7) Uani 1 1 d .
C33 C 0.1768(5) 0.4807(3) 0.5877(3) 0.0254(11) Uani 1 1 d .
C37 C 0.2594(5) 0.5965(3) 0.5514(3) 0.0288(11) Uani 1 1 d .
H37 H 0.3199 0.6372 0.5574 0.035 Uiso 1 1 calc R
C35 C 0.0768(6) 0.5349(4) 0.4892(3) 0.0443(15) Uani 1 1 d .
H35 H 0.0112 0.5335 0.4524 0.053 Uiso 1 1 calc R
C22 C 0.6129(4) 0.6285(2) 0.8833(2) 0.0171(9) Uani 1 1 d .
C19 C 0.6000(6) 0.2979(2) 0.7578(3) 0.0304(12) Uani 1 1 d .
H19 H 0.5753 0.2626 0.7257 0.036 Uiso 1 1 calc R
C34 C 0.0820(5) 0.4790(4) 0.5323(3) 0.0406(15) Uani 1 1 d .
H34 H 0.0216 0.4386 0.5251 0.049 Uiso 1 1 calc R
C17 C 0.7169(5) 0.3291(3) 0.8621(3) 0.0256(11) Uani 1 1 d .
C6 C 0.8382(4) 0.5463(2) 0.7261(3) 0.0233(10) Uani 1 1 d .
H6 H 0.8442 0.4998 0.7451 0.028 Uiso 1 1 calc R
C1 C 0.7094(4) 0.5853(2) 0.7269(3) 0.0172(8) Uani 1 1 d .
C24 C 0.7475(5) 0.6408(3) 0.9958(3) 0.0201(9) Uani 1 1 d .
C28 C 0.6642(5) 0.7450(3) 0.9366(3) 0.0257(11) Uani 1 1 d .
H28 H 0.6161 0.7656 0.8992 0.031 Uiso 1 1 calc R
C23 C 0.6757(5) 0.6705(2) 0.9404(2) 0.0185(9) Uani 1 1 d .
C2 C 0.6965(5) 0.6528(2) 0.6991(2) 0.0247(11) Uani 1 1 d .
H2 H 0.6069 0.6781 0.7011 0.030 Uiso 1 1 calc R
C25 C 0.8056(5) 0.6864(3) 1.0456(3) 0.0309(12) Uani 1 1 d .
H25 H 0.8543 0.6668 1.0833 0.037 Uiso 1 1 calc R
C36 C 0.1652(6) 0.5938(4) 0.4978(3) 0.0420(15) Uani 1 1 d .
H36 H 0.1611 0.6323 0.4669 0.050 Uiso 1 1 calc R
C18 C 0.6770(5) 0.2787(3) 0.8152(3) 0.0313(13) Uani 1 1 d .
H18 H 0.7025 0.2301 0.8220 0.038 Uiso 1 1 calc R
O3 O 0.7608(3) 0.56848(16) 0.99940(17) 0.0216(7) Uani 1 1 d .
C29 C 0.8402(5) 0.5376(3) 1.0541(2) 0.0273(10) Uani 1 1 d .
H29A H 0.7941 0.5503 1.0973 0.033 Uiso 1 1 calc R
H29B H 0.9419 0.5551 1.0544 0.033 Uiso 1 1 calc R
O6 O 0.1797(4) 0.4290(2) 0.6350(2) 0.0396(10) Uani 1 1 d .
C5 C 0.9581(6) 0.5788(3) 0.6961(3) 0.0339(12) Uani 1 1 d .
H5 H 1.0487 0.5543 0.6955 0.041 Uiso 1 1 calc R
C30 C 0.8362(5) 0.4577(3) 1.0434(3) 0.0304(12) Uani 1 1 d .
H30A H 0.7349 0.4419 1.0396 0.046 Uiso 1 1 calc R
H30B H 0.8824 0.4337 1.0814 0.046 Uiso 1 1 calc R
H30C H 0.8888 0.4457 1.0022 0.046 Uiso 1 1 calc R
C4 C 0.9489(5) 0.6452(3) 0.6674(3) 0.0355(13) Uani 1 1 d .
H4 H 1.0324 0.6657 0.6469 0.043 Uiso 1 1 calc R
C26 C 0.7910(5) 0.7594(3) 1.0389(3) 0.0361(14) Uani 1 1 d .
H26 H 0.8308 0.7898 1.0723 0.043 Uiso 1 1 calc R
C3 C 0.8184(6) 0.6830(3) 0.6680(3) 0.0351(13) Uani 1 1 d .
C38 C 0.0519(7) 0.3839(3) 0.6421(3) 0.0524(18) Uani 1 1 d .
H38A H 0.0500 0.3470 0.6066 0.063 Uiso 1 1 calc R
H38B H -0.0380 0.4128 0.6389 0.063 Uiso 1 1 calc R
C27 C 0.7203(6) 0.7895(3) 0.9851(3) 0.0320(13) Uani 1 1 d .
H27 H 0.7103 0.8399 0.9815 0.038 Uiso 1 1 calc R
C21 C 0.7959(6) 0.3086(3) 0.9250(3) 0.0378(14) Uani 1 1 d .
H21A H 0.8186 0.2575 0.9239 0.057 Uiso 1 1 calc R
H21B H 0.7342 0.3189 0.9638 0.057 Uiso 1 1 calc R
H21C H 0.8864 0.3361 0.9283 0.057 Uiso 1 1 calc R
C39 C 0.0626(8) 0.3499(4) 0.7090(4) 0.076(3) Uani 1 1 d .
H39A H 0.1473 0.3181 0.7101 0.114 Uiso 1 1 calc R
H39B H -0.0259 0.3221 0.7178 0.114 Uiso 1 1 calc R
H39C H 0.0733 0.3869 0.7433 0.114 Uiso 1 1 calc R
C7 C 0.8049(7) 0.7553(3) 0.6352(4) 0.055(2) Uani 1 1 d .
H7A H 0.7132 0.7777 0.6488 0.083 Uiso 1 1 calc R
H7B H 0.8061 0.7495 0.5864 0.083 Uiso 1 1 calc R
H7C H 0.8866 0.7855 0.6489 0.083 Uiso 1 1 calc R

loop_
_atom_site_aniso_label
_atom_site_aniso_U_11
_atom_site_aniso_U_22
_atom_site_aniso_U_33
_atom_site_aniso_U_23
_atom_site_aniso_U_13
_atom_site_aniso_U_12
Bi1 0.01252(6) 0.01364(6) 0.01413(6) -0.00180(7) 0.00025(7) 0.00005(6)
C8 0.0116(17) 0.021(2) 0.015(2) -0.0005(19) -0.0008(15) 0.0008(17)
C11 0.021(2) 0.038(3) 0.023(2) 0.002(2) 0.006(2) -0.001(2)
C9 0.0136(19) 0.018(2) 0.018(2) -0.0025(19) 0.0017(17) -0.0003(16)
C10 0.018(2) 0.028(2) 0.020(3) -0.002(2) 0.0009(18) 0.0026(19)
C13 0.025(2) 0.022(2) 0.023(3) 0.001(2) 0.0036(19) 0.005(2)
C12 0.025(2) 0.030(3) 0.035(3) 0.006(2) 0.006(2) -0.007(2)
O5 0.0191(15) 0.0190(14) 0.0212(18) -0.0050(13) 0.0006(12) 0.0045(11)
O4 0.0273(17) 0.0187(16) 0.0180(18) -0.0024(14) -0.0013(13) -0.0045(13)
C32 0.017(2) 0.032(3) 0.014(2) -0.006(2) -0.0007(16) 0.002(2)
C31 0.0162(19) 0.023(2) 0.017(2) 0.0015(19) 0.0069(17) -0.0026(16)
C15 0.0143(19) 0.0146(19) 0.020(3) -0.0039(16) 0.0053(16) 0.0013(15)
C20 0.033(3) 0.021(2) 0.020(2) -0.0031(19) -0.0001(19) 0.0017(18)
C16 0.024(2) 0.016(2) 0.021(3) -0.0029(19) 0.0033(18) 0.0024(18)
C14 0.023(3) 0.033(3) 0.048(4) -0.003(2) 0.009(2) 0.011(2)
O1 0.0187(14) 0.0194(14) 0.0202(16) -0.0017(13) -0.0020(14) 0.0044(13)
O2 0.0186(15) 0.0171(15) 0.0166(17) -0.0028(13) -0.0044(13) 0.0010(11)
C33 0.023(2) 0.029(3) 0.024(3) -0.008(2) -0.0013(19) -0.002(2)
C37 0.035(3) 0.035(3) 0.016(3) -0.003(2) 0.000(2) 0.009(2)
C35 0.027(3) 0.081(4) 0.025(3) -0.013(4) -0.012(2) 0.018(3)
C22 0.014(2) 0.018(2) 0.019(2) -0.0042(18) 0.0046(17) 0.0002(16)
C19 0.038(3) 0.019(2) 0.035(3) -0.006(2) -0.004(2) -0.002(2)
C34 0.020(2) 0.065(4) 0.037(3) -0.024(3) -0.004(2) 0.001(3)
C17 0.022(2) 0.019(2) 0.036(3) 0.003(2) 0.002(2) 0.0014(18)
C6 0.020(2) 0.028(2) 0.022(2) -0.011(2) 0.002(2) -0.0027(16)
C1 0.0182(19) 0.022(2) 0.012(2) -0.007(2) 0.0005(18) -0.0066(15)
C24 0.014(2) 0.029(2) 0.017(2) -0.007(2) 0.0022(17) -0.0021(18)
C28 0.021(2) 0.024(2) 0.032(3) -0.007(2) 0.001(2) -0.0009(18)
C23 0.017(2) 0.020(2) 0.019(2) -0.0063(19) 0.0030(18) -0.0029(16)
C2 0.027(2) 0.025(2) 0.022(3) -0.007(2) 0.0012(19) -0.0053(19)
C25 0.021(2) 0.045(3) 0.026(3) -0.010(3) -0.005(2) -0.001(2)
C36 0.044(3) 0.060(4) 0.021(3) 0.000(3) -0.006(3) 0.018(3)
C18 0.031(3) 0.013(2) 0.049(4) 0.004(2) 0.002(3) 0.0027(19)
O3 0.0245(17) 0.0237(17) 0.0167(18) 0.0008(14) -0.0073(14) -0.0014(13)
C29 0.024(2) 0.043(3) 0.015(2) 0.001(3) -0.0065(17) -0.001(2)
O6 0.040(2) 0.037(2) 0.042(3) -0.0021(19) -0.0086(19) -0.0193(17)
C5 0.022(2) 0.046(3) 0.034(3) -0.010(2) 0.004(2) -0.001(2)
C30 0.029(3) 0.038(3) 0.024(3) 0.004(3) -0.007(2) -0.001(2)
C4 0.025(3) 0.047(3) 0.034(3) -0.011(3) 0.012(2) -0.016(2)
C26 0.024(3) 0.044(3) 0.040(4) -0.024(3) 0.000(2) -0.006(2)
C3 0.046(3) 0.031(3) 0.028(3) -0.004(2) 0.012(3) -0.019(2)
C38 0.052(4) 0.053(4) 0.052(4) -0.018(3) 0.004(3) -0.030(3)
C27 0.031(3) 0.027(3) 0.038(4) -0.014(3) 0.000(2) -0.001(2)
C21 0.047(3) 0.028(3) 0.038(4) 0.007(3) -0.003(3) 0.009(2)
C39 0.102(6) 0.059(4) 0.067(6) -0.008(4) 0.013(5) -0.055(4)
C7 0.064(5) 0.042(4) 0.059(5) 0.011(3) 0.016(4) -0.021(3)

loop_
_atom_type_symbol
_atom_type_description
_atom_type_scat_dispersion_real
_atom_type_scat_dispersion_imag
_atom_type_scat_source
C C 0.0033 0.0016 'International Tables Vol C Tables 4.2.6.8 and 6.1.1.4'
H H 0.0000 0.0000 'International Tables Vol C Tables 4.2.6.8 and 6.1.1.4'
O O 0.0106 0.0060 'International Tables Vol C Tables 4.2.6.8 and 6.1.1.4'
Bi Bi -4.1077 10.2566 'International Tables Vol C Tables 4.2.6.8 and 6.1.1.4'

loop_
_geom_angle_atom_site_label_1
_geom_angle_atom_site_label_2
_geom_angle_atom_site_label_3
_geom_angle
C1 Bi1 C8 148.79(16)
C1 Bi1 C15 105.57(15)
C8 Bi1 C15 105.63(16)
C1 Bi1 O5 92.06(14)
C8 Bi1 O5 89.41(13)
C15 Bi1 O5 85.97(14)
C1 Bi1 O2 88.59(15)
C8 Bi1 O2 93.18(13)
C15 Bi1 O2 88.03(14)
O5 Bi1 O2 173.91(10)
C1 Bi1 O1 77.62(13)
C8 Bi1 O1 79.14(14)
C15 Bi1 O1 139.76(13)
O5 Bi1 O1 134.27(10)
O2 Bi1 O1 51.75(10)
C1 Bi1 O4 80.32(14)
C8 Bi1 O4 76.43(13)
C15 Bi1 O4 137.16(13)
O5 Bi1 O4 51.21(10)
O2 Bi1 O4 134.81(10)
O1 Bi1 O4 83.07(9)
C9 C8 C13 122.6(4)
C9 C8 Bi1 121.7(3)
C13 C8 Bi1 115.7(3)
C12 C11 C10 120.3(4)
C8 C9 C10 119.4(4)
C11 C10 C9 119.0(4)
C11 C10 C14 120.8(4)
C9 C10 C14 120.1(4)
C8 C13 C12 117.5(5)
C11 C12 C13 121.2(5)
C31 O5 Bi1 102.3(3)
C31 O4 Bi1 83.2(3)
C33 C32 C37 119.1(4)
C33 C32 C31 122.8(4)
C37 C32 C31 117.9(4)
O4 C31 O5 122.7(4)
O4 C31 C32 119.5(4)
O5 C31 C32 117.8(4)
C16 C15 C20 119.5(4)
C16 C15 Bi1 121.3(3)
C20 C15 Bi1 119.2(3)
C19 C20 C15 119.6(5)
C15 C16 C17 120.9(4)
C22 O1 Bi1 85.4(2)
C22 O2 Bi1 102.0(3)
O6 C33 C32 117.6(4)
O6 C33 C34 123.0(5)
C32 C33 C34 119.2(5)
C36 C37 C32 120.6(6)
C34 C35 C36 121.0(5)
O1 C22 O2 120.8(4)
O1 C22 C23 119.3(4)
O2 C22 C23 119.8(4)
C20 C19 C18 120.3(5)
C35 C34 C33 120.3(5)
C18 C17 C16 118.5(5)
C18 C17 C21 121.5(5)
C16 C17 C21 119.9(5)
C1 C6 C5 116.7(4)
C2 C1 C6 123.2(4)
C2 C1 Bi1 122.2(3)
C6 C1 Bi1 114.6(3)
O3 C24 C23 118.5(4)
O3 C24 C25 121.9(5)
C23 C24 C25 119.6(5)
C27 C28 C23 122.4(5)
C28 C23 C24 118.1(4)
C28 C23 C22 116.8(4)
C24 C23 C22 125.0(4)
C1 C2 C3 118.5(4)
C26 C25 C24 119.5(5)
C37 C36 C35 119.8(6)
C17 C18 C19 121.2(4)
C24 O3 C29 119.1(4)
O3 C29 C30 106.1(4)
C33 O6 C38 117.9(4)
C4 C5 C6 121.7(5)
C5 C4 C3 120.7(5)
C27 C26 C25 121.8(5)
C4 C3 C2 119.2(5)
C4 C3 C7 121.5(5)
C2 C3 C7 119.3(5)
O6 C38 C39 106.5(5)
C26 C27 C28 118.6(5)

loop_
_geom_bond_atom_site_label_1
_geom_bond_atom_site_label_2
_geom_bond_distance
Bi1 C1 2.195(4)
Bi1 C8 2.203(4)
Bi1 C15 2.216(4)
Bi1 O5 2.305(3)
Bi1 O2 2.309(3)
Bi1 O1 2.686(3)
Bi1 O4 2.743(3)
C8 C9 1.378(6)
C8 C13 1.381(6)
C11 C12 1.382(7)
C11 C10 1.393(7)
C9 C10 1.395(6)
C10 C14 1.512(6)
C13 C12 1.393(6)
O5 C31 1.292(5)
O4 C31 1.234(5)
C32 C33 1.393(6)
C32 C37 1.399(7)
C32 C31 1.505(6)
C15 C16 1.396(6)
C15 C20 1.400(6)
C20 C19 1.386(6)
C16 C17 1.406(6)
O1 C22 1.248(5)
O2 C22 1.288(5)
C33 O6 1.354(6)
C33 C34 1.410(7)
C37 C36 1.378(7)
C35 C34 1.356(9)
C35 C36 1.380(9)
C22 C23 1.501(6)
C19 C18 1.394(8)
C17 C18 1.379(7)
C17 C21 1.501(7)
C6 C1 1.390(6)
C6 C5 1.394(6)
C1 C2 1.387(6)
C24 O3 1.361(5)
C24 C23 1.403(7)
C24 C25 1.414(7)
C28 C27 1.377(7)
C28 C23 1.401(6)
C2 C3 1.400(7)
C25 C26 1.381(7)
O3 C29 1.436(5)
C29 C30 1.511(7)
O6 C38 1.454(6)
C5 C4 1.372(7)
C4 C3 1.392(7)
C26 C27 1.377(8)
C3 C7 1.508(8)
C38 C39 1.484(9)
